data_9016777
loop_
_publ_author_name
'Meneghinello, E.'
'Alberti, A.'
'Cruciani, G.'

_publ_section_title
;
 Order-disorder process in the tetrahedral sites af albite
 Sample: 1090-7d
;
_journal_name_full 'American Mineralogist'
_journal_page_first 1144
_journal_page_last 1151
_journal_volume 84
_journal_year 1999
_chemical_compound_source 'Stintino, Sardinia, Italy'
_chemical_formula_sum 'Al Ca0.01 K0.004 Na0.996 O8 Si3'
_chemical_name_mineral Albite
_space_group_IT_number 2
_space_group_name_Hall '-C 1'
_space_group_name_H-M_alt 'C -1'
_symmetry_space_group_name_H-M 'C -1'
_cell_angle_alpha 93.72
_cell_angle_beta 116.42
_cell_angle_gamma 88.61
_cell_formula_units_Z 4
_cell_length_a 8.160
_cell_length_b 12.802
_cell_length_c 7.130
_cell_volume 665.624
_database_code_amcsd 0002270
_exptl_crystal_density_diffrn 2.621
_cod_data_source_file inputs/fixed/downloads/02/02294.cif
_cod_data_source_block 02294
_cod_original_formula_sum 'Na.996 Ca.01 K.004 (Al Si3) O8'
_cod_database_code 9016777

loop_
_space_group_symop_operation_xyz
x,y,z
1/2+x,1/2+y,z
-x,-y,-z
1/2-x,1/2-y,-z

loop_
_atom_site_aniso_label
_atom_site_aniso_U_11
_atom_site_aniso_U_22
_atom_site_aniso_U_33
_atom_site_aniso_U_12
_atom_site_aniso_U_13
_atom_site_aniso_U_23
Na 0.01460 0.07980 0.04760 -0.00180 0.00700 -0.03720
Ca 0.01460 0.07980 0.04760 -0.00180 0.00700 -0.03720
K 0.01460 0.07980 0.04760 -0.00180 0.00700 -0.03720
Al1o 0.01220 0.01200 0.00890 -0.00260 0.00500 0.00080
Si1o 0.01220 0.01200 0.00890 -0.00260 0.00500 0.00080
Si1m 0.01120 0.01160 0.00880 0.00130 0.00500 0.00160
Al1m 0.01120 0.01160 0.00880 0.00130 0.00500 0.00160
Si2o 0.01090 0.00910 0.01150 -0.00040 0.00490 0.00120
Al2o 0.01090 0.00910 0.01150 -0.00040 0.00490 0.00120
Si2m 0.01070 0.00900 0.01140 0.00070 0.00470 0.00150
Al2m 0.01070 0.00900 0.01140 0.00070 0.00470 0.00150
OA1 0.02570 0.02090 0.01530 0.00130 0.01180 0.00430
OA2 0.01350 0.01130 0.01700 -0.00020 0.00530 0.00270
OBo 0.01820 0.02390 0.02320 -0.00470 0.01300 0.00140
OBm 0.01770 0.02180 0.02940 0.00450 0.01500 0.00180
OCo 0.01480 0.01670 0.01830 -0.00260 0.00540 -0.00090
OCm 0.01450 0.01320 0.01870 0.00270 0.00480 0.00170
ODo 0.01680 0.01860 0.01390 0.00100 0.00310 0.00390
ODm 0.01790 0.01910 0.01270 -0.00230 0.00130 -0.00090

loop_
_atom_site_label
_atom_site_fract_x
_atom_site_fract_y
_atom_site_fract_z
_atom_site_occupancy
_atom_site_type_symbol
_atom_site_attached_hydrogens
Na 0.27110 0.99460 0.14320 0.99600 Na 0
Ca 0.27110 0.99460 0.14320 0.01000 Ca 0
K 0.27110 0.99460 0.14320 0.00400 K 0
Al1o 0.00880 0.16910 0.21120 0.75000 Al 0
Si1o 0.00880 0.16910 0.21120 0.25000 Si 0
Si1m 0.00430 0.81820 0.23400 0.90000 Si 0
Al1m 0.00430 0.81820 0.23400 0.10000 Al 0
Si2o 0.69270 0.11040 0.31910 0.92000 Si 0
Al2o 0.69270 0.11040 0.31910 0.08000 Al 0
Si2m 0.68500 0.88070 0.35730 0.93000 Si 0
Al2m 0.68500 0.88070 0.35730 0.07000 Al 0
OA1 0.00510 0.13390 0.97520 1.00000 O 0
OA2 0.59500 0.99560 0.28070 1.00000 O 0
OBo 0.81580 0.11230 0.19520 1.00000 O 0
OBm 0.82040 0.85100 0.25190 1.00000 O 0
OCo 0.01620 0.29930 0.27100 1.00000 O 0
OCm 0.02360 0.69200 0.22920 1.00000 O 0
ODo 0.20210 0.11070 0.38940 1.00000 O 0
ODm 0.18400 0.86820 0.43080 1.00000 O 0

loop_
_cod_changelog_entry_id
_cod_changelog_entry_author
_cod_changelog_entry_date
_cod_changelog_entry_text
1
;cod-tools version 3.8.0
Id: cif_guess_AMCSD_atom_types 9581 2023-05-17 12:35:41Z saulius
;
2023-05-23T09:22:13+03:00
;Derived atom types and hydrogen counts
from atom names that follow the AMCSD naming convention
(Wat == water, O-H == hydroxyl).
;

loop_
_cod_related_entry_id
_cod_related_entry_database
_cod_related_entry_code
1 AMCSD 0002270
